data_4133477
loop_
_publ_author_name
'Tang, Cen'
'Zhang, Jiji'
'Zhang, Jie'
'Xie, Zuowei'

_publ_section_title
;
 Regioselective Nucleophilic Alkylation/Arylation of B-H Bonds in
 o-Carboranes: An Alternative Method for Selective Cage Boron
 Functionalization.
;
_journal_issue 48
_journal_name_full 'Journal of the American Chemical Society'
_journal_page_first 16423
_journal_page_last 16427
_journal_paper_doi 10.1021/jacs.8b10270
_journal_volume 140
_journal_year 2018
_chemical_formula_sum 'C18 H28 B10'
_chemical_formula_weight 352.50
_space_group_crystal_system triclinic
_space_group_IT_number 2
_space_group_name_Hall '-P 1'
_space_group_name_H-M_alt 'P -1'
_atom_sites_solution_hydrogens geom
_audit_creation_method SHELXL-2014/6
_cell_angle_alpha 112.3619(13)
_cell_angle_beta 97.0307(13)
_cell_angle_gamma 106.7173(12)
_cell_formula_units_Z 2
_cell_length_a 8.9801(3)
_cell_length_b 10.7996(4)
_cell_length_c 12.6811(4)
_cell_measurement_reflns_used 113
_cell_measurement_temperature 296(2)
_cell_measurement_theta_max 15
_cell_measurement_theta_min 15
_cell_volume 1051.30(6)
_computing_cell_refinement 'BRUKER D8VENTURE DIFFRACTOMETER'
_computing_data_collection 'BRUKER D8VENTURE DIFFRACTOMETER'
_computing_data_reduction 'BRUKER D8VENTURE DIFFRACTOMETER'
_computing_molecular_graphics 'BRUKER SHELXTL'
_computing_publication_material 'BRUKER SHELXTL'
_computing_structure_refinement 'SHELXL-2014/6 (Sheldrick, 2014)'
_diffrn_ambient_temperature 296(2)
_diffrn_measured_fraction_theta_full 0.993
_diffrn_measured_fraction_theta_max 0.993
_diffrn_measurement_device_type 'BRUKER D8VENTURE DIFFRACTOMETER'
_diffrn_measurement_method 'PHI & OMEGA SCAN'
_diffrn_radiation_type CuK\a
_diffrn_radiation_wavelength 1.54178
_diffrn_reflns_av_R_equivalents 0.0419
_diffrn_reflns_av_unetI/netI 0.0274
_diffrn_reflns_Laue_measured_fraction_full 0.993
_diffrn_reflns_Laue_measured_fraction_max 0.993
_diffrn_reflns_limit_h_max 10
_diffrn_reflns_limit_h_min -10
_diffrn_reflns_limit_k_max 13
_diffrn_reflns_limit_k_min -13
_diffrn_reflns_limit_l_max 15
_diffrn_reflns_limit_l_min -15
_diffrn_reflns_number 24067
_diffrn_reflns_point_group_measured_fraction_full 0.993
_diffrn_reflns_point_group_measured_fraction_max 0.993
_diffrn_reflns_theta_full 67.679
_diffrn_reflns_theta_max 68.532
_diffrn_reflns_theta_min 3.905
_exptl_absorpt_coefficient_mu 0.390
_exptl_absorpt_correction_T_max 0.7531
_exptl_absorpt_correction_T_min 0.2299
_exptl_absorpt_correction_type multi-scan
_exptl_crystal_colour colourless
_exptl_crystal_density_diffrn 1.114
_exptl_crystal_description block
_exptl_crystal_F_000 372
_exptl_crystal_size_max 0.400
_exptl_crystal_size_mid 0.300
_exptl_crystal_size_min 0.200
_refine_diff_density_max 0.481
_refine_diff_density_min -0.278
_refine_diff_density_rms 0.044
_refine_ls_extinction_method none
_refine_ls_goodness_of_fit_ref 1.066
_refine_ls_hydrogen_treatment constr
_refine_ls_matrix_type full
_refine_ls_number_parameters 253
_refine_ls_number_reflns 3840
_refine_ls_number_restraints 0
_refine_ls_restrained_S_all 1.066
_refine_ls_R_factor_all 0.0848
_refine_ls_R_factor_gt 0.0702
_refine_ls_shift/su_max 0.009
_refine_ls_shift/su_mean 0.001
_refine_ls_structure_factor_coef Fsqd
_refine_ls_weighting_details 'w=1/[\s^2^(Fo^2^)+(0.1268P)^2^+0.3571P] where P=(Fo^2^+2Fc^2^)/3'
_refine_ls_weighting_scheme calc
_refine_ls_wR_factor_gt 0.2020
_refine_ls_wR_factor_ref 0.2176
_reflns_Friedel_coverage 0.000
_reflns_number_gt 3034
_reflns_number_total 3840
_reflns_threshold_expression 'I > 2\s(I)'
_cod_data_source_file ja8b10270_si_005.cif
_cod_data_source_block 5b
_cod_database_code 4133477
_shelx_space_group_comment
;
The symmetry employed for this shelxl refinement is uniquely defined
by the following loop, which should always be used as a source of
symmetry information in preference to the above space-group names.
They are only intended as comments.
;
_shelx_estimated_absorpt_t_min 0.860
_shelx_estimated_absorpt_t_max 0.926
_shelxl_version_number 2014/6

loop_
_space_group_symop_operation_xyz
'x, y, z'
'-x, -y, -z'

loop_
_atom_site_label
_atom_site_type_symbol
_atom_site_fract_x
_atom_site_fract_y
_atom_site_fract_z
_atom_site_U_iso_or_equiv
_atom_site_adp_type
_atom_site_occupancy
_atom_site_site_symmetry_order
_atom_site_calc_flag
_atom_site_refinement_flags_posn
_atom_site_refinement_flags_adp
C1 C 0.7839(2) 0.9235(2) 0.23789(16) 0.0373(5) Uani 1 1 d . .
C2 C 0.6336(2) 0.9934(2) 0.25766(16) 0.0392(5) Uani 1 1 d . .
C11 C 0.7448(2) 0.7658(2) 0.20298(18) 0.0428(5) Uani 1 1 d . .
C12 C 0.7398(3) 0.7118(3) 0.2857(2) 0.0619(6) Uani 1 1 d . .
H12A H 0.7566 0.7728 0.3647 0.074 Uiso 1 1 calc R U
C13 C 0.7097(4) 0.5663(3) 0.2509(3) 0.0766(8) Uani 1 1 d . .
H13A H 0.7046 0.5304 0.3069 0.092 Uiso 1 1 calc R U
C14 C 0.6876(3) 0.4763(3) 0.1366(3) 0.0704(8) Uani 1 1 d . .
H14A H 0.6677 0.3793 0.1143 0.084 Uiso 1 1 calc R U
C15 C 0.6947(3) 0.5288(3) 0.0539(3) 0.0704(8) Uani 1 1 d . .
H15A H 0.6809 0.4673 -0.0245 0.084 Uiso 1 1 calc R U
C16 C 0.7222(3) 0.6729(2) 0.0862(2) 0.0560(6) Uani 1 1 d . .
H16A H 0.7255 0.7074 0.0292 0.067 Uiso 1 1 calc R U
C17 C 0.4650(2) 0.8958(2) 0.23975(18) 0.0425(5) Uani 1 1 d . .
C18 C 0.3476(3) 0.8527(3) 0.1388(2) 0.0539(6) Uani 1 1 d . .
H18A H 0.3738 0.8821 0.0812 0.065 Uiso 1 1 calc R U
C19 C 0.1914(3) 0.7662(3) 0.1224(2) 0.0623(7) Uani 1 1 d . .
H19A H 0.1137 0.7372 0.0535 0.075 Uiso 1 1 calc R U
C20 C 0.1498(3) 0.7229(3) 0.2066(2) 0.0615(6) Uani 1 1 d . .
H20A H 0.0446 0.6644 0.1950 0.074 Uiso 1 1 calc R U
C21 C 0.2647(3) 0.7668(3) 0.3078(2) 0.0655(7) Uani 1 1 d . .
H21A H 0.2373 0.7384 0.3656 0.079 Uiso 1 1 calc R U
C22 C 0.4213(3) 0.8532(3) 0.3251(2) 0.0579(6) Uani 1 1 d . .
H22A H 0.4980 0.8829 0.3947 0.069 Uiso 1 1 calc R U
C23 C 1.1930(3) 1.2902(3) 0.3051(2) 0.0568(6) Uani 1 1 d . .
C24 C 1.3129(4) 1.2546(6) 0.3733(5) 0.142(2) Uani 1 1 d . .
H24A H 1.2950 1.2722 0.4499 0.213 Uiso 1 1 calc R U
H24B H 1.2986 1.1552 0.3310 0.213 Uiso 1 1 calc R U
H24C H 1.4206 1.3139 0.3820 0.213 Uiso 1 1 calc R U
C25 C 1.2313(5) 1.2595(8) 0.1907(4) 0.220(4) Uani 1 1 d . .
H25A H 1.2079 1.1582 0.1484 0.330 Uiso 1 1 calc R U
H25B H 1.1674 1.2889 0.1454 0.330 Uiso 1 1 calc R U
H25C H 1.3435 1.3113 0.2033 0.330 Uiso 1 1 calc R U
C26 C 1.2271(5) 1.4465(4) 0.3748(6) 0.191(3) Uani 1 1 d . .
H26A H 1.2008 1.4625 0.4488 0.286 Uiso 1 1 calc R U
H26B H 1.3393 1.5000 0.3891 0.286 Uiso 1 1 calc R U
H26C H 1.1632 1.4776 0.3312 0.286 Uiso 1 1 calc R U
B3 B 0.7831(3) 1.0337(2) 0.37799(19) 0.0409(5) Uani 1 1 d . .
H3 H 0.7602 0.9954 0.4454 0.049 Uiso 1 1 calc R U
B4 B 0.9638(3) 1.0489(2) 0.3324(2) 0.0411(5) Uani 1 1 d . .
H4 H 1.0593 1.0220 0.3710 0.049 Uiso 1 1 calc R U
B5 B 0.9163(3) 1.0109(2) 0.1805(2) 0.0415(5) Uani 1 1 d . .
H5 H 0.9813 0.9595 0.1199 0.050 Uiso 1 1 calc R U
B6 B 0.7063(3) 0.9715(3) 0.1344(2) 0.0417(5) Uani 1 1 d . .
H6 H 0.6337 0.8928 0.0444 0.050 Uiso 1 1 calc R U
B7 B 0.7135(3) 1.1665(3) 0.3655(2) 0.0461(6) Uani 1 1 d . .
H7 H 0.6471 1.2163 0.4256 0.055 Uiso 1 1 calc R U
B8 B 0.9231(3) 1.2051(3) 0.4125(2) 0.0453(6) Uani 1 1 d . .
H8 H 0.9933 1.2808 0.5038 0.054 Uiso 1 1 calc R U
B9 B 1.0099(3) 1.1941(3) 0.2902(2) 0.0438(5) Uani 1 1 d . .
B10 B 0.8453(3) 1.1422(3) 0.1665(2) 0.0468(6) Uani 1 1 d . .
H10 H 0.8644 1.1768 0.0965 0.056 Uiso 1 1 calc R U
B11 B 0.6664(3) 1.1282(3) 0.2138(2) 0.0462(6) Uani 1 1 d . .
H11 H 0.5694 1.1534 0.1749 0.055 Uiso 1 1 calc R U
B12 B 0.8510(3) 1.2639(3) 0.3103(2) 0.0485(6) Uani 1 1 d . .
H12 H 0.8745 1.3783 0.3346 0.058 Uiso 1 1 calc R U

loop_
_atom_site_aniso_label
_atom_site_aniso_U_11
_atom_site_aniso_U_22
_atom_site_aniso_U_33
_atom_site_aniso_U_23
_atom_site_aniso_U_13
_atom_site_aniso_U_12
C1 0.0363(10) 0.0437(10) 0.0360(10) 0.0180(8) 0.0091(8) 0.0199(8)
C2 0.0395(10) 0.0465(11) 0.0373(10) 0.0197(9) 0.0114(8) 0.0209(9)
C11 0.0373(10) 0.0431(11) 0.0492(11) 0.0208(9) 0.0093(8) 0.0164(8)
C12 0.0797(17) 0.0582(14) 0.0629(15) 0.0336(12) 0.0240(13) 0.0339(13)
C13 0.092(2) 0.0665(17) 0.097(2) 0.0533(17) 0.0343(17) 0.0373(15)
C14 0.0640(16) 0.0434(13) 0.095(2) 0.0283(14) 0.0097(14) 0.0152(11)
C15 0.0705(17) 0.0481(13) 0.0680(16) 0.0077(12) 0.0019(13) 0.0187(12)
C16 0.0594(14) 0.0486(12) 0.0512(13) 0.0162(10) 0.0078(10) 0.0181(11)
C17 0.0410(10) 0.0469(11) 0.0439(11) 0.0205(9) 0.0142(8) 0.0202(9)
C18 0.0454(12) 0.0688(15) 0.0533(13) 0.0335(12) 0.0111(10) 0.0200(11)
C19 0.0425(12) 0.0767(17) 0.0658(15) 0.0338(13) 0.0075(11) 0.0182(11)
C20 0.0448(12) 0.0658(15) 0.0750(16) 0.0319(13) 0.0210(11) 0.0180(11)
C21 0.0603(15) 0.0780(17) 0.0624(15) 0.0373(13) 0.0246(12) 0.0186(13)
C22 0.0533(13) 0.0718(15) 0.0492(13) 0.0297(12) 0.0145(10) 0.0189(11)
C23 0.0463(12) 0.0543(13) 0.0613(14) 0.0218(11) 0.0125(10) 0.0121(10)
C24 0.0469(17) 0.175(5) 0.225(6) 0.130(4) 0.011(2) 0.019(2)
C25 0.092(3) 0.328(8) 0.081(3) 0.044(4) 0.027(2) -0.085(4)
C26 0.083(3) 0.057(2) 0.370(9) 0.039(3) 0.084(4) 0.0031(19)
B3 0.0442(12) 0.0480(12) 0.0313(10) 0.0164(10) 0.0081(9) 0.0201(10)
B4 0.0377(11) 0.0437(12) 0.0403(12) 0.0164(10) 0.0061(9) 0.0168(9)
B5 0.0393(11) 0.0457(12) 0.0387(11) 0.0167(10) 0.0111(9) 0.0162(10)
B6 0.0407(12) 0.0523(13) 0.0359(11) 0.0222(10) 0.0099(9) 0.0183(10)
B7 0.0487(13) 0.0462(13) 0.0453(13) 0.0164(11) 0.0141(10) 0.0243(11)
B8 0.0465(13) 0.0441(12) 0.0386(12) 0.0117(10) 0.0083(10) 0.0172(10)
B9 0.0419(12) 0.0442(12) 0.0445(12) 0.0186(10) 0.0102(10) 0.0159(10)
B10 0.0478(13) 0.0541(14) 0.0465(13) 0.0297(11) 0.0131(10) 0.0186(11)
B11 0.0464(13) 0.0519(13) 0.0525(14) 0.0299(12) 0.0128(11) 0.0252(11)
B12 0.0505(13) 0.0427(12) 0.0561(14) 0.0227(11) 0.0129(11) 0.0212(11)

loop_
_atom_type_symbol
_atom_type_description
_atom_type_scat_dispersion_real
_atom_type_scat_dispersion_imag
_atom_type_scat_source
C C 0.0181 0.0091 'International Tables Vol C Tables 4.2.6.8 and 6.1.1.4'
H H 0.0000 0.0000 'International Tables Vol C Tables 4.2.6.8 and 6.1.1.4'
B B 0.0090 0.0039 'International Tables Vol C Tables 4.2.6.8 and 6.1.1.4'

loop_
_geom_angle_atom_site_label_1
_geom_angle_atom_site_label_2
_geom_angle_atom_site_label_3
_geom_angle
C11 C1 B4 121.30(16)
C11 C1 B5 120.49(15)
B4 C1 B5 62.68(12)
C11 C1 B3 119.26(16)
B4 C1 B3 62.21(12)
B5 C1 B3 112.96(15)
C11 C1 B6 117.60(16)
B4 C1 B6 113.27(15)
B5 C1 B6 62.30(12)
B3 C1 B6 111.16(15)
C11 C1 C2 119.54(15)
B4 C1 C2 109.97(14)
B5 C1 C2 109.86(14)
B3 C1 C2 60.01(11)
B6 C1 C2 60.01(11)
C17 C2 B7 121.70(16)
C17 C2 B11 120.93(16)
B7 C2 B11 62.49(14)
C17 C2 B3 119.29(16)
B7 C2 B3 62.06(13)
B11 C2 B3 112.61(16)
C17 C2 B6 117.64(16)
B7 C2 B6 112.96(15)
B11 C2 B6 62.15(13)
B3 C2 B6 111.04(15)
C17 C2 C1 119.57(15)
B7 C2 C1 109.56(14)
B11 C2 C1 109.44(14)
B3 C2 C1 59.92(11)
B6 C2 C1 59.96(11)
C12 C11 C16 118.7(2)
C12 C11 C1 121.6(2)
C16 C11 C1 119.65(19)
C11 C12 C13 120.1(3)
C14 C13 C12 120.9(3)
C13 C14 C15 119.7(2)
C14 C15 C16 120.5(3)
C15 C16 C11 120.2(2)
C18 C17 C22 118.3(2)
C18 C17 C2 119.87(18)
C22 C17 C2 121.79(19)
C17 C18 C19 120.6(2)
C20 C19 C18 120.7(2)
C21 C20 C19 119.2(2)
C20 C21 C22 120.6(2)
C21 C22 C17 120.6(2)
C25 C23 C26 111.8(4)
C25 C23 C24 104.7(4)
C26 C23 C24 105.8(4)
C25 C23 B9 111.8(2)
C26 C23 B9 111.3(2)
C24 C23 B9 111.0(2)
C1 B3 C2 60.08(11)
C1 B3 B8 105.74(15)
C2 B3 B8 105.95(16)
C1 B3 B7 106.88(15)
C2 B3 B7 58.52(12)
B8 B3 B7 60.36(14)
C1 B3 B4 58.40(12)
C2 B3 B4 106.99(15)
B8 B3 B4 60.30(13)
B7 B3 B4 108.86(17)
C1 B4 B3 59.38(11)
C1 B4 B8 105.92(15)
B3 B4 B8 59.57(13)
C1 B4 B5 58.77(12)
B3 B4 B5 107.55(15)
B8 B4 B5 107.88(17)
C1 B4 B9 106.45(15)
B3 B4 B9 108.31(16)
B8 B4 B9 60.45(13)
B5 B4 B9 60.24(13)
C1 B5 B10 105.79(15)
C1 B5 B4 58.55(12)
B10 B5 B4 108.19(16)
C1 B5 B6 59.27(12)
B10 B5 B6 59.57(13)
B4 B5 B6 107.49(15)
C1 B5 B9 106.45(15)
B10 B5 B9 60.76(14)
B4 B5 B9 60.46(13)
B6 B5 B9 108.63(16)
C1 B6 C2 60.03(11)
C1 B6 B10 105.48(16)
C2 B6 B10 105.64(16)
C1 B6 B11 106.60(16)
C2 B6 B11 58.47(12)
B10 B6 B11 60.00(14)
C1 B6 B5 58.43(12)
C2 B6 B5 106.80(15)
B10 B6 B5 60.01(13)
B11 B6 B5 108.22(16)
C2 B7 B3 59.42(12)
C2 B7 B12 105.67(16)
B3 B7 B12 107.47(16)
C2 B7 B11 58.77(13)
B3 B7 B11 107.50(16)
B12 B7 B11 59.86(14)
C2 B7 B8 106.03(16)
B3 B7 B8 59.57(13)
B12 B7 B8 60.11(14)
B11 B7 B8 107.87(16)
B3 B8 B4 60.14(13)
B3 B8 B7 60.06(13)
B4 B8 B7 108.49(16)
B3 B8 B12 107.66(17)
B4 B8 B12 108.10(17)
B7 B8 B12 59.87(14)
B3 B8 B9 108.72(16)
B4 B8 B9 60.40(13)
B7 B8 B9 108.96(17)
B12 B8 B9 60.36(14)
C23 B9 B5 121.62(18)
C23 B9 B4 121.99(18)
B5 B9 B4 59.31(13)
C23 B9 B12 123.91(18)
B5 B9 B12 106.23(16)
B4 B9 B12 106.23(16)
C23 B9 B8 123.53(19)
B5 B9 B8 106.12(16)
B4 B9 B8 59.15(13)
B12 B9 B8 59.24(13)
C23 B9 B10 123.15(19)
B5 B9 B10 58.97(13)
B4 B9 B10 105.88(16)
B12 B9 B10 59.26(14)
B8 B9 B10 105.92(16)
B6 B10 B11 60.32(13)
B6 B10 B5 60.42(13)
B11 B10 B5 108.80(16)
B6 B10 B12 107.91(16)
B11 B10 B12 59.83(14)
B5 B10 B12 108.03(16)
B6 B10 B9 108.90(17)
B11 B10 B9 108.89(17)
B5 B10 B9 60.27(13)
B12 B10 B9 60.24(13)
C2 B11 B10 106.10(16)
C2 B11 B12 105.80(16)
B10 B11 B12 60.43(14)
C2 B11 B7 58.74(13)
B10 B11 B7 108.33(17)
B12 B11 B7 60.06(14)
C2 B11 B6 59.38(12)
B10 B11 B6 59.68(13)
B12 B11 B6 107.88(16)
B7 B11 B6 107.70(16)
B11 B12 B7 60.08(14)
B11 B12 B8 107.97(17)
B7 B12 B8 60.02(14)
B11 B12 B10 59.74(14)
B7 B12 B10 107.80(17)
B8 B12 B10 107.79(17)
B11 B12 B9 109.03(17)
B7 B12 B9 109.12(17)
B8 B12 B9 60.40(13)
B10 B12 B9 60.49(14)

loop_
_geom_bond_atom_site_label_1
_geom_bond_atom_site_label_2
_geom_bond_distance
C1 C11 1.504(3)
C1 B4 1.706(3)
C1 B5 1.711(3)
C1 B3 1.724(3)
C1 B6 1.726(3)
C1 C2 1.727(3)
C2 C17 1.507(3)
C2 B7 1.710(3)
C2 B11 1.710(3)
C2 B3 1.726(3)
C2 B6 1.727(3)
C11 C12 1.379(3)
C11 C16 1.386(3)
C12 C13 1.391(4)
C13 C14 1.354(4)
C14 C15 1.368(4)
C15 C16 1.386(3)
C17 C18 1.379(3)
C17 C22 1.384(3)
C18 C19 1.382(3)
C19 C20 1.369(3)
C20 C21 1.367(4)
C21 C22 1.382(3)
C23 C25 1.468(4)
C23 C26 1.493(5)
C23 C24 1.522(5)
C23 B9 1.615(3)
B3 B8 1.762(3)
B3 B7 1.771(3)
B3 B4 1.772(3)
B4 B8 1.775(3)
B4 B5 1.777(3)
B4 B9 1.798(3)
B5 B10 1.770(3)
B5 B6 1.778(3)
B5 B9 1.794(3)
B6 B10 1.763(3)
B6 B11 1.774(3)
B7 B12 1.773(3)
B7 B11 1.774(3)
B7 B8 1.776(3)
B8 B12 1.778(4)
B8 B9 1.799(3)
B9 B12 1.798(3)
B9 B10 1.803(3)
B10 B11 1.768(3)
B10 B12 1.781(3)
B11 B12 1.770(4)
